data_7128152
loop_
_publ_author_name
'Prosser, Kathleen E.'
'Kohlbrand, Alysia J.'
'Seo, Hyeonglim'
'Kalaj, Mark'
'Cohen, Seth M.'

_publ_section_title
;
 <sup>19</sup>F-Tagged metal binding pharmacophores for NMR screening of
 metalloenzymes.
;
_journal_issue 40
_journal_name_full 'Chemical communications (Cambridge, England)'
_journal_page_first 4934
_journal_page_last 4937
_journal_paper_doi 10.1039/d1cc01231b
_journal_volume 57
_journal_year 2021
_chemical_formula_moiety 'C36 H31 B F N7 O2 Zn'
_chemical_formula_sum 'C36 H31 B F N7 O2 Zn'
_chemical_formula_weight 688.86
_chemical_name_systematic '[Zn(hydrotris(5,3-Methylphenylpyrazolyl)borate)(5-fluoropicolinic acid)]'
_space_group_crystal_system triclinic
_space_group_IT_number 2
_space_group_name_Hall '-P 1'
_space_group_name_H-M_alt 'P -1'
_atom_sites_solution_hydrogens geom
_atom_sites_solution_primary dual
_audit_creation_date 2020-09-22
_audit_creation_method
;
Olex2 1.3-alpha
(compiled 2020.09.11 svn.r3730fd0d for OlexSys, GUI svn.r6159)
;
_audit_update_record
;
2020-10-13 deposited with the CCDC.	2021-04-08 downloaded from the CCDC.
;
_cell_angle_alpha 87.746(2)
_cell_angle_beta 83.9050(10)
_cell_angle_gamma 89.1230(10)
_cell_formula_units_Z 2
_cell_length_a 11.6354(9)
_cell_length_b 11.6529(9)
_cell_length_c 11.9411(9)
_cell_measurement_reflns_used 4034
_cell_measurement_temperature 100(2)
_cell_measurement_theta_max 25.97
_cell_measurement_theta_min 2.33
_cell_volume 1608.5(2)
_computing_cell_refinement 'SAINT V8.38A (Bruker, 2018)'
_computing_data_reduction 'SAINT V8.38A (Bruker, 2018)'
_computing_molecular_graphics 'Olex2 1.3-alpha (Dolomanov et al., 2009)'
_computing_publication_material 'Olex2 1.3-alpha (Dolomanov et al., 2009)'
_computing_structure_refinement 'SHELXL 2018/3 (Sheldrick, 2015)'
_computing_structure_solution 'SHELXT 2014/5 (Sheldrick, 2014)'
_diffrn_ambient_temperature 100.0
_diffrn_measured_fraction_theta_full 1.000
_diffrn_measured_fraction_theta_max 0.995
_diffrn_measurement_device_type 'Bruker APEX-II CCD'
_diffrn_measurement_method '\f and \w scans'
_diffrn_radiation_type MoK\a
_diffrn_radiation_wavelength 0.71073
_diffrn_reflns_av_R_equivalents 0.0209
_diffrn_reflns_av_unetI/netI 0.0410
_diffrn_reflns_Laue_measured_fraction_full 1.000
_diffrn_reflns_Laue_measured_fraction_max 0.995
_diffrn_reflns_limit_h_max 13
_diffrn_reflns_limit_h_min -14
_diffrn_reflns_limit_k_max 10
_diffrn_reflns_limit_k_min -14
_diffrn_reflns_limit_l_max 14
_diffrn_reflns_limit_l_min -14
_diffrn_reflns_number 10474
_diffrn_reflns_point_group_measured_fraction_full 1.000
_diffrn_reflns_point_group_measured_fraction_max 0.995
_diffrn_reflns_theta_full 25.242
_diffrn_reflns_theta_max 26.080
_diffrn_reflns_theta_min 1.716
_diffrn_source_current 50.0
_diffrn_source_power 2.5
_diffrn_source_voltage 50.0
_diffrn_standards_number 0
_exptl_absorpt_coefficient_mu 0.815
_exptl_absorpt_correction_T_max 0.4906
_exptl_absorpt_correction_T_min 0.4335
_exptl_absorpt_correction_type none
_exptl_absorpt_process_details
;
SADABS-2016/2 (Bruker,2016/2) was used for absorption correction.
wR2(int) was 0.0569 before and 0.0292 after correction.
The Ratio of minimum to maximum transmission is 0.8836.
The \l/2 correction factor is Not present.
;
_exptl_crystal_colour 'clear colourless'
_exptl_crystal_colour_lustre clear
_exptl_crystal_colour_primary colourless
_exptl_crystal_density_diffrn 1.422
_exptl_crystal_description block
_exptl_crystal_F_000 712
_exptl_crystal_preparation 'Vapor diffusion'
_exptl_crystal_recrystallization_method 'Benzene from Pentane'
_exptl_crystal_size_max 0.2
_exptl_crystal_size_mid 0.2
_exptl_crystal_size_min 0.1
_refine_diff_density_max 0.673
_refine_diff_density_min -0.307
_refine_diff_density_rms 0.065
_refine_ls_extinction_method none
_refine_ls_goodness_of_fit_ref 1.042
_refine_ls_hydrogen_treatment constr
_refine_ls_matrix_type full
_refine_ls_number_parameters 436
_refine_ls_number_reflns 6361
_refine_ls_number_restraints 0
_refine_ls_restrained_S_all 1.042
_refine_ls_R_factor_all 0.0477
_refine_ls_R_factor_gt 0.0354
_refine_ls_shift/su_max 0.001
_refine_ls_shift/su_mean 0.000
_refine_ls_structure_factor_coef Fsqd
_refine_ls_weighting_details 'w=1/[\s^2^(Fo^2^)+(0.0356P)^2^+0.7992P] where P=(Fo^2^+2Fc^2^)/3'
_refine_ls_weighting_scheme calc
_refine_ls_wR_factor_gt 0.0777
_refine_ls_wR_factor_ref 0.0830
_reflns_Friedel_coverage 0.000
_reflns_number_gt 5326
_reflns_number_total 6361
_reflns_threshold_expression 'I > 2\s(I)'
_cod_data_source_file d1cc01231b2.cif
_cod_data_source_block sorted
_cod_depositor_comments 'Adding full bibliography for 7128152--7128154.cif.'
_cod_database_code 7128152
_shelx_shelxl_version_number 2018/3
_shelx_space_group_comment
;
The symmetry employed for this shelxl refinement is uniquely defined
by the following loop, which should always be used as a source of
symmetry information in preference to the above space-group names.
They are only intended as comments.
;
_olex2_refinement_description
;
1. Fixed Uiso
 At 1.2 times of:
  All B(H) groups, All C(H) groups
 At 1.5 times of:
  All C(H,H,H) groups
2.a Ternary CH refined with riding coordinates:
 B1(H1)
2.b Aromatic/amide H refined with riding coordinates:
 C3(H3), C6(H6), C7(H7), C8(H8), C9(H9), C10(H10), C13(H13), C16(H16),
 C17(H17), C18(H18), C19(H19), C20(H20), C23(H23), C26(H26), C27(H27), C28(H28),
  C29(H29), C30(H30), C33(H33), C34(H34), C36(H36)
2.c Idealised Me refined as rotating group:
 C1(H1A,H1B,H1C), C11(H11A,H11B,H11C), C21(H21A,H21B,H21C)
;
_olex2_submission_special_instructions 'No special instructions were received'

loop_
_space_group_symop_operation_xyz
'x, y, z'
'-x, -y, -z'

loop_
_atom_site_label
_atom_site_type_symbol
_atom_site_fract_x
_atom_site_fract_y
_atom_site_fract_z
_atom_site_U_iso_or_equiv
_atom_site_adp_type
_atom_site_occupancy
_atom_site_site_symmetry_order
_atom_site_calc_flag
_atom_site_refinement_flags_posn
_atom_site_refinement_flags_adp
_atom_site_refinement_flags_occupancy
_atom_site_disorder_assembly
_atom_site_disorder_group
B1 B 0.7314(2) 0.4425(2) 0.62734(19) 0.0176(5) Uani 1 1 d . . . . .
H1 H 0.736253 0.360990 0.603837 0.021 Uiso 1 1 calc R U . . .
Zn1 Zn 0.71787(2) 0.68925(2) 0.70252(2) 0.01519(8) Uani 1 1 d . . . . .
C1 C 0.5032(2) 0.3021(2) 0.6051(2) 0.0312(6) Uani 1 1 d . . . . .
H1A H 0.548033 0.293826 0.531522 0.047 Uiso 1 1 calc R U . . .
H1B H 0.423254 0.278849 0.600615 0.047 Uiso 1 1 calc R U . . .
H1C H 0.537341 0.253241 0.661773 0.047 Uiso 1 1 calc R U . . .
F1 F 0.46369(11) 0.63088(11) 1.12396(10) 0.0288(3) Uani 1 1 d . . . . .
O1 O 0.74122(13) 0.85440(13) 0.70602(12) 0.0220(3) Uani 1 1 d . . . . .
N1 N 0.60358(15) 0.48289(15) 0.64266(14) 0.0179(4) Uani 1 1 d . . . . .
O2 O 0.69781(17) 1.01449(14) 0.79869(16) 0.0427(5) Uani 1 1 d . . . . .
C2 C 0.50460(19) 0.4243(2) 0.63742(17) 0.0213(5) Uani 1 1 d . . . . .
N2 N 0.57780(15) 0.59214(15) 0.67538(14) 0.0183(4) Uani 1 1 d . . . . .
C3 C 0.41335(19) 0.4976(2) 0.66848(18) 0.0255(5) Uani 1 1 d . . . . .
H3 H 0.333336 0.480620 0.673290 0.031 Uiso 1 1 calc R U . . .
N3 N 0.79870(14) 0.52090(14) 0.53591(14) 0.0157(4) Uani 1 1 d . . . . .
C4 C 0.46249(18) 0.6018(2) 0.69144(17) 0.0224(5) Uani 1 1 d . . . . .
N4 N 0.79545(14) 0.63850(15) 0.54211(14) 0.0155(4) Uani 1 1 d . . . . .
C5 C 0.40663(18) 0.7098(2) 0.72948(18) 0.0255(5) Uani 1 1 d . . . . .
N5 N 0.78502(14) 0.45279(14) 0.74122(14) 0.0153(4) Uani 1 1 d . . . . .
C6 C 0.4506(2) 0.8160(2) 0.6902(2) 0.0298(6) Uani 1 1 d . . . . .
H6 H 0.515488 0.819357 0.634808 0.036 Uiso 1 1 calc R U . . .
N6 N 0.81002(14) 0.56025(15) 0.77433(14) 0.0155(4) Uani 1 1 d . . . . .
C7 C 0.4008(2) 0.9172(3) 0.7311(2) 0.0406(7) Uani 1 1 d . . . . .
H7 H 0.431730 0.989319 0.704312 0.049 Uiso 1 1 calc R U . . .
N7 N 0.63003(14) 0.72774(15) 0.87099(14) 0.0165(4) Uani 1 1 d . . . . .
C8 C 0.3050(2) 0.9119(3) 0.8117(2) 0.0498(9) Uani 1 1 d . . . . .
H8 H 0.270259 0.980708 0.839967 0.060 Uiso 1 1 calc R U . . .
C9 C 0.2609(2) 0.8075(3) 0.8503(2) 0.0477(8) Uani 1 1 d . . . . .
H9 H 0.195464 0.804514 0.905101 0.057 Uiso 1 1 calc R U . . .
C10 C 0.3104(2) 0.7069(3) 0.8103(2) 0.0371(7) Uani 1 1 d . . . . .
H10 H 0.279020 0.635125 0.837752 0.045 Uiso 1 1 calc R U . . .
C11 C 0.88449(19) 0.36863(19) 0.40818(18) 0.0216(5) Uani 1 1 d . . . . .
H11A H 0.917453 0.324410 0.468810 0.032 Uiso 1 1 calc R U . . .
H11B H 0.938090 0.366655 0.339173 0.032 Uiso 1 1 calc R U . . .
H11C H 0.810701 0.335074 0.394717 0.032 Uiso 1 1 calc R U . . .
C12 C 0.86505(17) 0.48999(19) 0.44141(17) 0.0166(4) Uani 1 1 d . . . . .
C13 C 0.90578(17) 0.58915(19) 0.38562(17) 0.0181(4) Uani 1 1 d . . . . .
H13 H 0.954765 0.594712 0.316764 0.022 Uiso 1 1 calc R U . . .
C14 C 0.86080(17) 0.68018(18) 0.45031(16) 0.0158(4) Uani 1 1 d . . . . .
C15 C 0.88071(18) 0.80390(18) 0.42658(16) 0.0171(4) Uani 1 1 d . . . . .
C16 C 0.79705(19) 0.88781(19) 0.45410(17) 0.0210(5) Uani 1 1 d . . . . .
H16 H 0.723422 0.866417 0.490322 0.025 Uiso 1 1 calc R U . . .
C17 C 0.8213(2) 1.0026(2) 0.42858(19) 0.0274(5) Uani 1 1 d . . . . .
H17 H 0.764136 1.059614 0.447953 0.033 Uiso 1 1 calc R U . . .
C18 C 0.9279(2) 1.0351(2) 0.37520(19) 0.0288(6) Uani 1 1 d . . . . .
H18 H 0.943445 1.113937 0.357938 0.035 Uiso 1 1 calc R U . . .
C19 C 1.0120(2) 0.9526(2) 0.34688(18) 0.0256(5) Uani 1 1 d . . . . .
H19 H 1.085245 0.974526 0.310170 0.031 Uiso 1 1 calc R U . . .
C20 C 0.98797(19) 0.8381(2) 0.37269(17) 0.0211(5) Uani 1 1 d . . . . .
H20 H 1.045563 0.781473 0.353393 0.025 Uiso 1 1 calc R U . . .
C21 C 0.78431(19) 0.24827(18) 0.81795(19) 0.0224(5) Uani 1 1 d . . . . .
H21A H 0.721460 0.226948 0.875935 0.034 Uiso 1 1 calc R U . . .
H21B H 0.854208 0.204207 0.831600 0.034 Uiso 1 1 calc R U . . .
H21C H 0.761985 0.231401 0.743522 0.034 Uiso 1 1 calc R U . . .
C22 C 0.80754(17) 0.37332(18) 0.82221(17) 0.0169(4) Uani 1 1 d . . . . .
C23 C 0.84964(18) 0.43088(18) 0.90838(18) 0.0184(4) Uani 1 1 d . . . . .
H23 H 0.874194 0.397761 0.975948 0.022 Uiso 1 1 calc R U . . .
C24 C 0.84876(17) 0.54686(18) 0.87613(17) 0.0167(4) Uani 1 1 d . . . . .
C25 C 0.87768(17) 0.64766(19) 0.93819(18) 0.0182(4) Uani 1 1 d . . . . .
C26 C 0.92490(18) 0.7455(2) 0.88180(19) 0.0226(5) Uani 1 1 d . . . . .
H26 H 0.943873 0.745939 0.802420 0.027 Uiso 1 1 calc R U . . .
C27 C 0.9445(2) 0.8424(2) 0.9405(2) 0.0282(5) Uani 1 1 d . . . . .
H27 H 0.976158 0.909008 0.901186 0.034 Uiso 1 1 calc R U . . .
C28 C 0.9181(2) 0.8422(2) 1.0563(2) 0.0292(6) Uani 1 1 d . . . . .
H28 H 0.931761 0.908492 1.096519 0.035 Uiso 1 1 calc R U . . .
C29 C 0.8716(2) 0.7452(2) 1.1131(2) 0.0286(5) Uani 1 1 d . . . . .
H29 H 0.853352 0.744858 1.192529 0.034 Uiso 1 1 calc R U . . .
C30 C 0.85173(19) 0.6487(2) 1.05457(18) 0.0237(5) Uani 1 1 d . . . . .
H30 H 0.819970 0.582334 1.094304 0.028 Uiso 1 1 calc R U . . .
C31 C 0.69775(19) 0.91032(19) 0.79168(19) 0.0234(5) Uani 1 1 d . . . . .
C32 C 0.63897(18) 0.83894(18) 0.88928(18) 0.0186(5) Uani 1 1 d . . . . .
C33 C 0.59382(19) 0.8861(2) 0.98968(19) 0.0240(5) Uani 1 1 d . . . . .
H33 H 0.604424 0.965106 1.002223 0.029 Uiso 1 1 calc R U . . .
C34 C 0.5331(2) 0.8166(2) 1.07126(19) 0.0255(5) Uani 1 1 d . . . . .
H34 H 0.499292 0.846353 1.140205 0.031 Uiso 1 1 calc R U . . .
C35 C 0.52398(18) 0.70320(19) 1.04840(17) 0.0201(5) Uani 1 1 d . . . . .
C36 C 0.57314(18) 0.65885(19) 0.94939(17) 0.0188(5) Uani 1 1 d . . . . .
H36 H 0.566681 0.579349 0.936698 0.023 Uiso 1 1 calc R U . . .

loop_
_atom_site_aniso_label
_atom_site_aniso_U_11
_atom_site_aniso_U_22
_atom_site_aniso_U_33
_atom_site_aniso_U_23
_atom_site_aniso_U_13
_atom_site_aniso_U_12
B1 0.0236(13) 0.0149(12) 0.0138(11) -0.0030(10) 0.0012(10) -0.0046(10)
Zn1 0.01583(13) 0.01553(13) 0.01400(12) -0.00297(9) 0.00046(9) -0.00123(9)
C1 0.0383(14) 0.0323(14) 0.0240(12) -0.0031(11) -0.0049(11) -0.0172(11)
F1 0.0331(8) 0.0308(8) 0.0197(6) 0.0053(6) 0.0084(6) 0.0002(6)
O1 0.0271(8) 0.0170(8) 0.0203(8) -0.0028(6) 0.0056(6) -0.0030(6)
N1 0.0213(9) 0.0193(10) 0.0131(8) -0.0030(7) -0.0005(7) -0.0051(7)
O2 0.0612(13) 0.0174(9) 0.0440(11) -0.0081(8) 0.0235(10) -0.0096(8)
C2 0.0239(12) 0.0274(13) 0.0134(10) -0.0004(9) -0.0038(9) -0.0101(10)
N2 0.0167(9) 0.0221(10) 0.0161(9) -0.0052(8) 0.0000(7) -0.0020(7)
C3 0.0182(11) 0.0392(15) 0.0197(11) 0.0026(10) -0.0042(9) -0.0107(10)
N3 0.0169(9) 0.0147(9) 0.0154(9) -0.0042(7) -0.0007(7) -0.0010(7)
C4 0.0160(11) 0.0371(14) 0.0140(10) 0.0001(10) -0.0013(9) -0.0016(10)
N4 0.0162(9) 0.0148(9) 0.0155(8) -0.0035(7) -0.0004(7) -0.0010(7)
C5 0.0162(11) 0.0453(16) 0.0166(11) -0.0071(10) -0.0074(9) 0.0048(10)
N5 0.0164(9) 0.0137(9) 0.0154(8) -0.0037(7) 0.0016(7) -0.0018(7)
C6 0.0240(12) 0.0396(15) 0.0276(13) -0.0100(11) -0.0091(10) 0.0079(11)
N6 0.0152(9) 0.0156(9) 0.0157(8) -0.0038(7) 0.0002(7) -0.0017(7)
C7 0.0398(16) 0.0432(17) 0.0430(16) -0.0174(13) -0.0208(13) 0.0165(13)
N7 0.0165(9) 0.0166(9) 0.0167(9) -0.0022(7) -0.0030(7) -0.0001(7)
C8 0.0409(17) 0.073(2) 0.0407(16) -0.0311(16) -0.0228(14) 0.0367(16)
C9 0.0262(14) 0.088(3) 0.0302(15) -0.0166(16) -0.0057(12) 0.0227(15)
C10 0.0185(12) 0.069(2) 0.0242(13) -0.0082(13) -0.0031(10) 0.0075(12)
C11 0.0219(11) 0.0248(12) 0.0179(11) -0.0047(9) -0.0002(9) 0.0042(9)
C12 0.0142(10) 0.0224(12) 0.0137(10) -0.0045(9) -0.0033(8) 0.0024(8)
C13 0.0150(10) 0.0271(12) 0.0121(10) -0.0028(9) -0.0004(8) 0.0007(9)
C14 0.0122(10) 0.0232(12) 0.0121(10) -0.0003(9) -0.0022(8) -0.0014(8)
C15 0.0200(11) 0.0225(12) 0.0094(9) 0.0002(9) -0.0043(8) -0.0032(9)
C16 0.0218(11) 0.0253(12) 0.0160(10) 0.0002(9) -0.0038(9) -0.0007(9)
C17 0.0365(14) 0.0240(13) 0.0226(12) 0.0001(10) -0.0085(10) 0.0042(10)
C18 0.0455(15) 0.0237(13) 0.0178(11) 0.0033(10) -0.0065(11) -0.0084(11)
C19 0.0295(13) 0.0300(13) 0.0171(11) 0.0024(10) -0.0014(10) -0.0111(10)
C20 0.0223(11) 0.0258(12) 0.0148(10) -0.0003(9) 0.0002(9) -0.0021(9)
C21 0.0252(12) 0.0176(12) 0.0236(11) -0.0002(9) 0.0015(9) 0.0008(9)
C22 0.0136(10) 0.0176(11) 0.0182(10) -0.0001(9) 0.0030(8) 0.0012(8)
C23 0.0178(11) 0.0198(11) 0.0175(10) -0.0005(9) -0.0014(8) 0.0006(9)
C24 0.0144(10) 0.0191(11) 0.0166(10) -0.0030(9) -0.0010(8) -0.0002(8)
C25 0.0116(10) 0.0209(12) 0.0232(11) -0.0046(9) -0.0062(8) 0.0022(8)
C26 0.0188(11) 0.0262(13) 0.0231(11) -0.0064(10) -0.0013(9) -0.0022(9)
C27 0.0234(12) 0.0232(13) 0.0381(14) -0.0053(11) -0.0020(10) -0.0052(10)
C28 0.0270(13) 0.0250(13) 0.0386(14) -0.0159(11) -0.0125(11) -0.0005(10)
C29 0.0332(13) 0.0322(14) 0.0227(12) -0.0081(10) -0.0118(10) 0.0030(11)
C30 0.0279(12) 0.0237(12) 0.0208(11) -0.0005(10) -0.0095(10) 0.0006(10)
C31 0.0245(12) 0.0180(12) 0.0268(12) -0.0047(10) 0.0039(10) -0.0050(9)
C32 0.0167(11) 0.0185(11) 0.0209(11) -0.0038(9) -0.0017(9) -0.0009(9)
C33 0.0262(12) 0.0194(12) 0.0261(12) -0.0092(10) 0.0017(10) -0.0020(9)
C34 0.0273(12) 0.0303(14) 0.0180(11) -0.0067(10) 0.0036(9) 0.0011(10)
C35 0.0177(11) 0.0247(12) 0.0169(10) 0.0037(9) 0.0004(9) 0.0001(9)
C36 0.0186(11) 0.0198(12) 0.0183(10) -0.0007(9) -0.0034(9) 0.0001(9)

loop_
_atom_type_symbol
_atom_type_description
_atom_type_scat_dispersion_real
_atom_type_scat_dispersion_imag
_atom_type_scat_source
C C 0.0033 0.0016 'International Tables Vol C Tables 4.2.6.8 and 6.1.1.4'
H H 0.0000 0.0000 'International Tables Vol C Tables 4.2.6.8 and 6.1.1.4'
B B 0.0013 0.0007 'International Tables Vol C Tables 4.2.6.8 and 6.1.1.4'
F F 0.0171 0.0103 'International Tables Vol C Tables 4.2.6.8 and 6.1.1.4'
N N 0.0061 0.0033 'International Tables Vol C Tables 4.2.6.8 and 6.1.1.4'
O O 0.0106 0.0060 'International Tables Vol C Tables 4.2.6.8 and 6.1.1.4'
Zn Zn 0.2839 1.4301 'International Tables Vol C Tables 4.2.6.8 and 6.1.1.4'

loop_
_geom_angle_atom_site_label_1
_geom_angle_atom_site_label_2
_geom_angle_atom_site_label_3
_geom_angle
_geom_angle_site_symmetry_1
_geom_angle_site_symmetry_3
_geom_angle_publ_flag
N1 B1 H1 109.9 . . ?
N1 B1 N3 108.85(18) . . ?
N1 B1 N5 109.23(17) . . ?
N3 B1 H1 109.9 . . ?
N3 B1 N5 109.08(17) . . ?
N5 B1 H1 109.9 . . ?
O1 Zn1 N2 132.83(7) . . ?
O1 Zn1 N4 106.01(6) . . ?
O1 Zn1 N6 127.83(7) . . ?
O1 Zn1 N7 78.69(6) . . ?
N2 Zn1 N4 87.24(7) . . ?
N2 Zn1 N7 88.69(6) . . ?
N4 Zn1 N7 175.17(6) . . ?
N6 Zn1 N2 96.95(7) . . ?
N6 Zn1 N4 88.14(7) . . ?
N6 Zn1 N7 89.77(6) . . ?
H1A C1 H1B 109.5 . . ?
H1A C1 H1C 109.5 . . ?
H1B C1 H1C 109.5 . . ?
C2 C1 H1A 109.5 . . ?
C2 C1 H1B 109.5 . . ?
C2 C1 H1C 109.5 . . ?
C31 O1 Zn1 119.91(14) . . ?
C2 N1 B1 130.72(19) . . ?
C2 N1 N2 109.77(17) . . ?
N2 N1 B1 119.30(16) . . ?
N1 C2 C1 123.0(2) . . ?
N1 C2 C3 107.49(19) . . ?
C3 C2 C1 129.5(2) . . ?
N1 N2 Zn1 115.16(12) . . ?
C4 N2 Zn1 137.16(16) . . ?
C4 N2 N1 107.28(17) . . ?
C2 C3 H3 126.9 . . ?
C2 C3 C4 106.15(19) . . ?
C4 C3 H3 126.9 . . ?
N4 N3 B1 121.45(16) . . ?
C12 N3 B1 128.41(18) . . ?
C12 N3 N4 110.13(16) . . ?
N2 C4 C3 109.3(2) . . ?
N2 C4 C5 120.7(2) . . ?
C3 C4 C5 130.0(2) . . ?
N3 N4 Zn1 111.16(12) . . ?
C14 N4 Zn1 141.05(14) . . ?
C14 N4 N3 106.46(16) . . ?
C6 C5 C4 121.3(2) . . ?
C6 C5 C10 118.7(2) . . ?
C10 C5 C4 119.9(2) . . ?
N6 N5 B1 118.32(16) . . ?
C22 N5 B1 131.89(18) . . ?
C22 N5 N6 109.67(16) . . ?
C5 C6 H6 119.6 . . ?
C7 C6 C5 120.8(2) . . ?
C7 C6 H6 119.6 . . ?
N5 N6 Zn1 113.66(12) . . ?
C24 N6 Zn1 132.28(14) . . ?
C24 N6 N5 106.97(16) . . ?
C6 C7 H7 120.3 . . ?
C6 C7 C8 119.4(3) . . ?
C8 C7 H7 120.3 . . ?
C32 N7 Zn1 109.82(13) . . ?
C32 N7 C36 119.81(18) . . ?
C36 N7 Zn1 130.37(14) . . ?
C7 C8 H8 120.0 . . ?
C9 C8 C7 120.1(3) . . ?
C9 C8 H8 120.0 . . ?
C8 C9 H9 119.7 . . ?
C8 C9 C10 120.7(3) . . ?
C10 C9 H9 119.7 . . ?
C5 C10 H10 119.8 . . ?
C9 C10 C5 120.4(3) . . ?
C9 C10 H10 119.8 . . ?
H11A C11 H11B 109.5 . . ?
H11A C11 H11C 109.5 . . ?
H11B C11 H11C 109.5 . . ?
C12 C11 H11A 109.5 . . ?
C12 C11 H11B 109.5 . . ?
C12 C11 H11C 109.5 . . ?
N3 C12 C11 123.73(19) . . ?
N3 C12 C13 107.45(18) . . ?
C13 C12 C11 128.81(19) . . ?
C12 C13 H13 126.8 . . ?
C12 C13 C14 106.44(18) . . ?
C14 C13 H13 126.8 . . ?
N4 C14 C13 109.53(18) . . ?
N4 C14 C15 123.26(18) . . ?
C13 C14 C15 127.21(18) . . ?
C16 C15 C14 122.97(19) . . ?
C16 C15 C20 118.7(2) . . ?
C20 C15 C14 118.37(19) . . ?
C15 C16 H16 120.0 . . ?
C17 C16 C15 120.0(2) . . ?
C17 C16 H16 120.0 . . ?
C16 C17 H17 119.7 . . ?
C18 C17 C16 120.7(2) . . ?
C18 C17 H17 119.7 . . ?
C17 C18 H18 119.9 . . ?
C17 C18 C19 120.1(2) . . ?
C19 C18 H18 119.9 . . ?
C18 C19 H19 120.4 . . ?
C20 C19 C18 119.2(2) . . ?
C20 C19 H19 120.4 . . ?
C15 C20 H20 119.3 . . ?
C19 C20 C15 121.4(2) . . ?
C19 C20 H20 119.3 . . ?
H21A C21 H21B 109.5 . . ?
H21A C21 H21C 109.5 . . ?
H21B C21 H21C 109.5 . . ?
C22 C21 H21A 109.5 . . ?
C22 C21 H21B 109.5 . . ?
C22 C21 H21C 109.5 . . ?
N5 C22 C21 124.52(19) . . ?
N5 C22 C23 107.51(18) . . ?
C23 C22 C21 127.9(2) . . ?
C22 C23 H23 126.9 . . ?
C22 C23 C24 106.23(19) . . ?
C24 C23 H23 126.9 . . ?
N6 C24 C23 109.61(18) . . ?
N6 C24 C25 120.54(19) . . ?
C23 C24 C25 129.78(19) . . ?
C26 C25 C24 121.17(19) . . ?
C30 C25 C24 120.1(2) . . ?
C30 C25 C26 118.7(2) . . ?
C25 C26 H26 119.7 . . ?
C27 C26 C25 120.5(2) . . ?
C27 C26 H26 119.7 . . ?
C26 C27 H27 119.9 . . ?
C28 C27 C26 120.1(2) . . ?
C28 C27 H27 119.9 . . ?
C27 C28 H28 120.1 . . ?
C29 C28 C27 119.7(2) . . ?
C29 C28 H28 120.1 . . ?
C28 C29 H29 119.9 . . ?
C30 C29 C28 120.2(2) . . ?
C30 C29 H29 119.9 . . ?
C25 C30 H30 119.6 . . ?
C29 C30 C25 120.7(2) . . ?
C29 C30 H30 119.6 . . ?
O1 C31 C32 116.02(19) . . ?
O2 C31 O1 125.5(2) . . ?
O2 C31 C32 118.4(2) . . ?
N7 C32 C31 115.30(18) . . ?
N7 C32 C33 122.0(2) . . ?
C33 C32 C31 122.7(2) . . ?
C32 C33 H33 120.5 . . ?
C34 C33 C32 119.1(2) . . ?
C34 C33 H33 120.5 . . ?
C33 C34 H34 121.4 . . ?
C35 C34 C33 117.1(2) . . ?
C35 C34 H34 121.4 . . ?
F1 C35 C34 120.09(19) . . ?
F1 C35 C36 117.8(2) . . ?
C34 C35 C36 122.1(2) . . ?
N7 C36 C35 119.9(2) . . ?
N7 C36 H36 120.1 . . ?
C35 C36 H36 120.1 . . ?

loop_
_geom_bond_atom_site_label_1
_geom_bond_atom_site_label_2
_geom_bond_distance
_geom_bond_site_symmetry_2
_geom_bond_publ_flag
B1 H1 1.0000 . ?
B1 N1 1.548(3) . ?
B1 N3 1.550(3) . ?
B1 N5 1.564(3) . ?
Zn1 O1 1.9504(15) . ?
Zn1 N2 2.0590(17) . ?
Zn1 N4 2.1305(17) . ?
Zn1 N6 2.0467(17) . ?
Zn1 N7 2.2165(17) . ?
C1 H1A 0.9800 . ?
C1 H1B 0.9800 . ?
C1 H1C 0.9800 . ?
C1 C2 1.491(3) . ?
F1 C35 1.357(2) . ?
O1 C31 1.288(3) . ?
N1 C2 1.356(3) . ?
N1 N2 1.366(2) . ?
O2 C31 1.220(3) . ?
C2 C3 1.381(3) . ?
N2 C4 1.339(3) . ?
C3 H3 0.9500 . ?
C3 C4 1.399(3) . ?
N3 N4 1.375(2) . ?
N3 C12 1.356(3) . ?
C4 C5 1.474(3) . ?
N4 C14 1.345(3) . ?
C5 C6 1.391(4) . ?
C5 C10 1.398(3) . ?
N5 N6 1.372(2) . ?
N5 C22 1.356(3) . ?
C6 H6 0.9500 . ?
C6 C7 1.388(3) . ?
N6 C24 1.343(3) . ?
C7 H7 0.9500 . ?
C7 C8 1.394(4) . ?
N7 C32 1.330(3) . ?
N7 C36 1.336(3) . ?
C8 H8 0.9500 . ?
C8 C9 1.371(5) . ?
C9 H9 0.9500 . ?
C9 C10 1.379(4) . ?
C10 H10 0.9500 . ?
C11 H11A 0.9800 . ?
C11 H11B 0.9800 . ?
C11 H11C 0.9800 . ?
C11 C12 1.491(3) . ?
C12 C13 1.376(3) . ?
C13 H13 0.9500 . ?
C13 C14 1.399(3) . ?
C14 C15 1.475(3) . ?
C15 C16 1.393(3) . ?
C15 C20 1.398(3) . ?
C16 H16 0.9500 . ?
C16 C17 1.387(3) . ?
C17 H17 0.9500 . ?
C17 C18 1.384(3) . ?
C18 H18 0.9500 . ?
C18 C19 1.386(3) . ?
C19 H19 0.9500 . ?
C19 C20 1.385(3) . ?
C20 H20 0.9500 . ?
C21 H21A 0.9800 . ?
C21 H21B 0.9800 . ?
C21 H21C 0.9800 . ?
C21 C22 1.490(3) . ?
C22 C23 1.386(3) . ?
C23 H23 0.9500 . ?
C23 C24 1.391(3) . ?
C24 C25 1.475(3) . ?
C25 C26 1.391(3) . ?
C25 C30 1.391(3) . ?
C26 H26 0.9500 . ?
C26 C27 1.386(3) . ?
C27 H27 0.9500 . ?
C27 C28 1.384(3) . ?
C28 H28 0.9500 . ?
C28 C29 1.382(3) . ?
C29 H29 0.9500 . ?
C29 C30 1.382(3) . ?
C30 H30 0.9500 . ?
C31 C32 1.513(3) . ?
C32 C33 1.388(3) . ?
C33 H33 0.9500 . ?
C33 C34 1.383(3) . ?
C34 H34 0.9500 . ?
C34 C35 1.368(3) . ?
C35 C36 1.374(3) . ?
C36 H36 0.9500 . ?

loop_
_geom_torsion_atom_site_label_1
_geom_torsion_atom_site_label_2
_geom_torsion_atom_site_label_3
_geom_torsion_atom_site_label_4
_geom_torsion
_geom_torsion_site_symmetry_1
_geom_torsion_site_symmetry_2
_geom_torsion_site_symmetry_3
_geom_torsion_site_symmetry_4
_geom_torsion_publ_flag
B1 N1 C2 C1 -4.9(3) . . . . ?
B1 N1 C2 C3 174.09(19) . . . . ?
B1 N1 N2 Zn1 -0.9(2) . . . . ?
B1 N1 N2 C4 -174.88(17) . . . . ?
B1 N3 N4 Zn1 11.1(2) . . . . ?
B1 N3 N4 C14 -179.20(17) . . . . ?
B1 N3 C12 C11 0.3(3) . . . . ?
B1 N3 C12 C13 179.22(19) . . . . ?
B1 N5 N6 Zn1 22.4(2) . . . . ?
B1 N5 N6 C24 176.78(17) . . . . ?
B1 N5 C22 C21 0.6(3) . . . . ?
B1 N5 C22 C23 -176.8(2) . . . . ?
Zn1 O1 C31 O2 -173.0(2) . . . . ?
Zn1 O1 C31 C32 5.0(3) . . . . ?
Zn1 N2 C4 C3 -172.20(16) . . . . ?
Zn1 N2 C4 C5 6.9(3) . . . . ?
Zn1 N4 C14 C13 164.58(16) . . . . ?
Zn1 N4 C14 C15 -14.5(3) . . . . ?
Zn1 N6 C24 C23 148.08(15) . . . . ?
Zn1 N6 C24 C25 -29.2(3) . . . . ?
Zn1 N7 C32 C31 3.6(2) . . . . ?
Zn1 N7 C32 C33 -178.47(17) . . . . ?
Zn1 N7 C36 C35 -179.23(15) . . . . ?
C1 C2 C3 C4 179.3(2) . . . . ?
F1 C35 C36 N7 177.79(18) . . . . ?
O1 C31 C32 N7 -5.8(3) . . . . ?
O1 C31 C32 C33 176.3(2) . . . . ?
N1 B1 N3 N4 52.7(2) . . . . ?
N1 B1 N3 C12 -126.2(2) . . . . ?
N1 B1 N5 N6 -73.8(2) . . . . ?
N1 B1 N5 C22 101.8(2) . . . . ?
N1 C2 C3 C4 0.4(2) . . . . ?
N1 N2 C4 C3 -0.2(2) . . . . ?
N1 N2 C4 C5 178.90(18) . . . . ?
O2 C31 C32 N7 172.4(2) . . . . ?
O2 C31 C32 C33 -5.5(3) . . . . ?
C2 N1 N2 Zn1 174.45(13) . . . . ?
C2 N1 N2 C4 0.4(2) . . . . ?
C2 C3 C4 N2 -0.1(2) . . . . ?
C2 C3 C4 C5 -179.1(2) . . . . ?
N2 N1 C2 C1 -179.50(19) . . . . ?
N2 N1 C2 C3 -0.5(2) . . . . ?
N2 C4 C5 C6 38.4(3) . . . . ?
N2 C4 C5 C10 -138.8(2) . . . . ?
C3 C4 C5 C6 -142.7(2) . . . . ?
C3 C4 C5 C10 40.1(3) . . . . ?
N3 B1 N1 C2 125.8(2) . . . . ?
N3 B1 N1 N2 -60.0(2) . . . . ?
N3 B1 N5 N6 45.1(2) . . . . ?
N3 B1 N5 C22 -139.4(2) . . . . ?
N3 N4 C14 C13 0.0(2) . . . . ?
N3 N4 C14 C15 -179.10(17) . . . . ?
N3 C12 C13 C14 -0.2(2) . . . . ?
C4 C5 C6 C7 -176.6(2) . . . . ?
C4 C5 C10 C9 177.0(2) . . . . ?
N4 N3 C12 C11 -178.68(18) . . . . ?
N4 N3 C12 C13 0.2(2) . . . . ?
N4 C14 C15 C16 -35.0(3) . . . . ?
N4 C14 C15 C20 145.9(2) . . . . ?
C5 C6 C7 C8 -0.5(4) . . . . ?
N5 B1 N1 C2 -115.1(2) . . . . ?
N5 B1 N1 N2 59.0(2) . . . . ?
N5 B1 N3 N4 -66.4(2) . . . . ?
N5 B1 N3 C12 114.7(2) . . . . ?
N5 N6 C24 C23 0.5(2) . . . . ?
N5 N6 C24 C25 -176.82(17) . . . . ?
N5 C22 C23 C24 1.2(2) . . . . ?
C6 C5 C10 C9 -0.3(3) . . . . ?
C6 C7 C8 C9 0.2(4) . . . . ?
N6 N5 C22 C21 176.38(18) . . . . ?
N6 N5 C22 C23 -0.9(2) . . . . ?
N6 C24 C25 C26 -34.4(3) . . . . ?
N6 C24 C25 C30 141.9(2) . . . . ?
C7 C8 C9 C10 0.1(4) . . . . ?
N7 C32 C33 C34 -3.0(3) . . . . ?
C8 C9 C10 C5 -0.1(4) . . . . ?
C10 C5 C6 C7 0.6(3) . . . . ?
C11 C12 C13 C14 178.6(2) . . . . ?
C12 N3 N4 Zn1 -169.80(13) . . . . ?
C12 N3 N4 C14 -0.1(2) . . . . ?
C12 C13 C14 N4 0.2(2) . . . . ?
C12 C13 C14 C15 179.17(19) . . . . ?
C13 C14 C15 C16 146.1(2) . . . . ?
C13 C14 C15 C20 -33.0(3) . . . . ?
C14 C15 C16 C17 -179.51(19) . . . . ?
C14 C15 C20 C19 179.32(19) . . . . ?
C15 C16 C17 C18 0.4(3) . . . . ?
C16 C15 C20 C19 0.2(3) . . . . ?
C16 C17 C18 C19 -0.2(3) . . . . ?
C17 C18 C19 C20 0.0(3) . . . . ?
C18 C19 C20 C15 0.1(3) . . . . ?
C20 C15 C16 C17 -0.4(3) . . . . ?
C21 C22 C23 C24 -176.0(2) . . . . ?
C22 N5 N6 Zn1 -154.06(13) . . . . ?
C22 N5 N6 C24 0.3(2) . . . . ?
C22 C23 C24 N6 -1.0(2) . . . . ?
C22 C23 C24 C25 175.9(2) . . . . ?
C23 C24 C25 C26 149.0(2) . . . . ?
C23 C24 C25 C30 -34.8(3) . . . . ?
C24 C25 C26 C27 175.7(2) . . . . ?
C24 C25 C30 C29 -175.9(2) . . . . ?
C25 C26 C27 C28 0.5(3) . . . . ?
C26 C25 C30 C29 0.5(3) . . . . ?
C26 C27 C28 C29 -0.2(4) . . . . ?
C27 C28 C29 C30 0.0(4) . . . . ?
C28 C29 C30 C25 -0.2(3) . . . . ?
C30 C25 C26 C27 -0.7(3) . . . . ?
C31 C32 C33 C34 174.8(2) . . . . ?
C32 N7 C36 C35 0.1(3) . . . . ?
C32 C33 C34 C35 1.7(3) . . . . ?
C33 C34 C35 F1 -178.7(2) . . . . ?
C33 C34 C35 C36 0.4(3) . . . . ?
C34 C35 C36 N7 -1.4(3) . . . . ?
C36 N7 C32 C31 -175.84(18) . . . . ?
C36 N7 C32 C33 2.1(3) . . . . ?
